data_7061508
loop_
_publ_author_name
'He, Shurong'
'Wang, Jie'
'Zheng, Jinfeng'
'Luo, Qing-Qing'
'Leng, Haijun'
'Zheng, Sixiang'
'Peng, Cheng'
'Han, Bo'
'Zhan, Gu'

_publ_section_title
;
 Organocatalytic (5+1) benzannulation of Morita--Baylis--Hillman
 carbonates: synthesis of multisubstituted 4-benzylidene pyrazolones
;
_journal_issue 24
_journal_name_full 'New Journal of Chemistry'
_journal_page_first 11617
_journal_page_last 11622
_journal_paper_doi 10.1039/D2NJ01949C
_journal_volume 46
_journal_year 2022
_chemical_formula_sum 'C29 H24 N4 O5'
_chemical_formula_weight 508.52
_space_group_crystal_system triclinic
_space_group_IT_number 2
_space_group_name_Hall '-P 1'
_space_group_name_H-M_alt 'P -1'
_atom_sites_solution_hydrogens geom
_audit_creation_method SHELXL-2016/6
_audit_update_record
;
2021-11-30 deposited with the CCDC.	2022-05-17 downloaded from the CCDC.
;
_cell_angle_alpha 87.333(2)
_cell_angle_beta 85.052(2)
_cell_angle_gamma 86.919(2)
_cell_formula_units_Z 2
_cell_length_a 9.1555(3)
_cell_length_b 9.7802(3)
_cell_length_c 15.0579(5)
_cell_measurement_reflns_used 5430
_cell_measurement_temperature 293(2)
_cell_measurement_theta_max 61.89
_cell_measurement_theta_min 2.95
_cell_volume 1340.17(7)
_computing_structure_refinement 'SHELXL-2016/6 (Sheldrick, 2016)'
_computing_structure_solution 'SHELXT 2014/5 (Sheldrick, 2014)'
_diffrn_ambient_temperature 293(2)
_diffrn_measured_fraction_theta_full 0.961
_diffrn_measured_fraction_theta_max 0.958
_diffrn_measurement_device_type 'Bruker APEX-II CCD'
_diffrn_measurement_method '\f and \w scans'
_diffrn_radiation_type CuK\a
_diffrn_radiation_wavelength 1.54178
_diffrn_reflns_av_R_equivalents 0.0682
_diffrn_reflns_av_unetI/netI 0.0500
_diffrn_reflns_Laue_measured_fraction_full 0.961
_diffrn_reflns_Laue_measured_fraction_max 0.958
_diffrn_reflns_limit_h_max 11
_diffrn_reflns_limit_h_min -10
_diffrn_reflns_limit_k_max 11
_diffrn_reflns_limit_k_min -11
_diffrn_reflns_limit_l_max 17
_diffrn_reflns_limit_l_min -14
_diffrn_reflns_number 24770
_diffrn_reflns_point_group_measured_fraction_full 0.961
_diffrn_reflns_point_group_measured_fraction_max 0.958
_diffrn_reflns_theta_full 67.679
_diffrn_reflns_theta_max 68.256
_diffrn_reflns_theta_min 2.948
_exptl_absorpt_coefficient_mu 0.722
_exptl_crystal_density_diffrn 1.260
_exptl_crystal_description block
_exptl_crystal_F_000 532
_refine_diff_density_max 0.248
_refine_diff_density_min -0.196
_refine_diff_density_rms 0.038
_refine_ls_extinction_coef 0.0095(6)
_refine_ls_extinction_expression Fc^*^=kFc[1+0.001xFc^2^\l^3^/sin(2\q)]^-1/4^
_refine_ls_extinction_method 'SHELXL-2016/6 (Sheldrick 2016)'
_refine_ls_goodness_of_fit_ref 1.097
_refine_ls_hydrogen_treatment constr
_refine_ls_matrix_type full
_refine_ls_number_parameters 335
_refine_ls_number_reflns 4703
_refine_ls_number_restraints 0
_refine_ls_restrained_S_all 1.097
_refine_ls_R_factor_all 0.1202
_refine_ls_R_factor_gt 0.0617
_refine_ls_shift/su_max 0.000
_refine_ls_shift/su_mean 0.000
_refine_ls_structure_factor_coef Fsqd
_refine_ls_weighting_details 'w=1/[\s^2^(Fo^2^)+(0.0457P)^2^+0.3818P] where P=(Fo^2^+2Fc^2^)/3'
_refine_ls_weighting_scheme calc
_refine_ls_wR_factor_gt 0.1281
_refine_ls_wR_factor_ref 0.1576
_reflns_Friedel_coverage 0.000
_reflns_number_gt 2467
_reflns_number_total 4703
_reflns_threshold_expression 'I > 2\s(I)'
_cod_data_source_file d2nj01949c2.cif
_cod_data_source_block 20210607HSR_0m_a
_cod_depositor_comments 'Adding full bibliography for 7061508--7061509.cif.'
_cod_original_cell_volume 1340.17(8)
_cod_database_code 7061508
_shelx_shelxl_version_number 2016/6
_shelx_space_group_comment
;
The symmetry employed for this shelxl refinement is uniquely defined
by the following loop, which should always be used as a source of
symmetry information in preference to the above space-group names.
They are only intended as comments.
;

loop_
_space_group_symop_operation_xyz
'x, y, z'
'-x, -y, -z'

loop_
_atom_site_label
_atom_site_type_symbol
_atom_site_fract_x
_atom_site_fract_y
_atom_site_fract_z
_atom_site_U_iso_or_equiv
_atom_site_adp_type
_atom_site_occupancy
_atom_site_site_symmetry_order
_atom_site_calc_flag
_atom_site_refinement_flags_posn
_atom_site_refinement_flags_adp
_atom_site_refinement_flags_occupancy
_atom_site_disorder_assembly
_atom_site_disorder_group
C00K C 0.8291(3) 0.2968(2) 0.06722(14) 0.0732(9) Uani 1 1 d G . . . .
C00W C 0.9444(3) 0.2902(3) 0.00094(18) 0.1325(18) Uani 1 1 d G . . . .
H00W H 1.021296 0.348547 0.001140 0.159 Uiso 1 1 calc R U . . .
C011 C 0.9448(3) 0.1964(4) -0.06565(16) 0.152(2) Uani 1 1 d G . . . .
H011 H 1.021977 0.191932 -0.109994 0.183 Uiso 1 1 calc R U . . .
C00Z C 0.8299(4) 0.1092(3) -0.06595(18) 0.1402(18) Uani 1 1 d G . . . .
H00Z H 0.830176 0.046373 -0.110496 0.168 Uiso 1 1 calc R U . . .
C010 C 0.7146(3) 0.1158(3) 0.0003(2) 0.152(2) Uani 1 1 d G . . . .
H010 H 0.637693 0.057427 0.000136 0.183 Uiso 1 1 calc R U . . .
C00V C 0.7142(3) 0.2096(3) 0.06692(18) 0.1138(14) Uani 1 1 d G . . . .
H00V H 0.637009 0.214041 0.111271 0.137 Uiso 1 1 calc R U . . .
O001 O 0.8282(2) 0.8135(2) 0.52930(14) 0.0757(6) Uani 1 1 d . . . . .
O1 O 0.7216(3) 0.5409(3) -0.00846(17) 0.1010(8) Uani 1 1 d . . . . .
O002 O 1.0684(2) 0.6078(2) 0.43302(15) 0.0811(7) Uani 1 1 d . . . . .
O003 O 1.0075(2) 0.7949(2) 0.35035(17) 0.0882(7) Uani 1 1 d . . . . .
N004 N 0.5781(3) 0.7816(3) 0.53709(17) 0.0705(7) Uani 1 1 d . . . . .
N006 N 0.4810(3) 0.7134(3) 0.48865(19) 0.0789(8) Uani 1 1 d . . . . .
N007 N 0.9546(3) 0.3541(3) 0.36830(18) 0.0914(9) Uani 1 1 d . . . . .
H00A H 0.992593 0.271734 0.367194 0.110 Uiso 1 1 calc R U . . .
H00B H 0.954413 0.399768 0.415748 0.110 Uiso 1 1 calc R U . . .
C008 C 0.7211(3) 0.7644(3) 0.5023(2) 0.0640(8) Uani 1 1 d . . . . .
C009 C 0.8295(3) 0.3914(3) 0.1415(2) 0.0649(8) Uani 1 1 d . . . . .
C00A C 0.8318(3) 0.6325(3) 0.37377(19) 0.0617(8) Uani 1 1 d . . . . .
C00B C 0.7135(3) 0.6756(3) 0.42580(19) 0.0621(8) Uani 1 1 d . . . . .
C00C C 0.8301(3) 0.5456(3) 0.2959(2) 0.0637(8) Uani 1 1 d . . . . .
C00D C 0.8945(3) 0.3390(3) 0.2174(2) 0.0665(8) Uani 1 1 d . . . . .
C00E C 0.9820(3) 0.6753(3) 0.3917(2) 0.0670(8) Uani 1 1 d . . . . .
C00F C 0.7657(3) 0.5250(3) 0.1430(2) 0.0674(8) Uani 1 1 d . . . . .
O00G O 0.6311(4) 0.7084(3) 0.07639(19) 0.1398(12) Uani 1 1 d . . . . .
C00H C 0.8957(3) 0.4112(3) 0.2960(2) 0.0666(8) Uani 1 1 d . . . . .
C00I C 0.7691(3) 0.5972(3) 0.2204(2) 0.0696(8) Uani 1 1 d . . . . .
H00I H 0.727245 0.685957 0.221016 0.084 Uiso 1 1 calc R U . . .
C00J C 0.5567(3) 0.6502(3) 0.4249(2) 0.0707(8) Uani 1 1 d . . . . .
C00L C 0.5197(4) 0.8613(3) 0.6094(2) 0.0713(9) Uani 1 1 d . . . . .
N00M N 1.0363(4) 0.1053(3) 0.2249(2) 0.1147(12) Uani 1 1 d . . . . .
C00N C 0.6985(4) 0.6003(4) 0.0683(2) 0.0850(10) Uani 1 1 d . . . . .
C00O C 0.9688(4) 0.2060(4) 0.2179(2) 0.0828(10) Uani 1 1 d . . . . .
C00P C 0.6037(4) 0.8828(4) 0.6778(2) 0.0869(10) Uani 1 1 d . . . . .
H00P H 0.698897 0.844321 0.677383 0.104 Uiso 1 1 calc R U . . .
C00Q C 0.3768(4) 0.9158(4) 0.6105(3) 0.0920(11) Uani 1 1 d . . . . .
H00Q H 0.319330 0.900697 0.564216 0.110 Uiso 1 1 calc R U . . .
C00R C 0.4828(4) 0.5664(4) 0.3640(2) 0.0893(11) Uani 1 1 d . . . . .
H00C H 0.483138 0.612450 0.306237 0.134 Uiso 1 1 calc R U . . .
H00D H 0.383423 0.554071 0.387575 0.134 Uiso 1 1 calc R U . . .
H00E H 0.534267 0.478630 0.358690 0.134 Uiso 1 1 calc R U . . .
C00S C 0.3204(5) 0.9939(4) 0.6821(3) 0.1044(13) Uani 1 1 d . . . . .
H00S H 0.224338 1.030382 0.683910 0.125 Uiso 1 1 calc R U . . .
C00T C 0.4053(6) 1.0169(4) 0.7494(3) 0.1081(14) Uani 1 1 d . . . . .
H00T H 0.367346 1.069983 0.796498 0.130 Uiso 1 1 calc R U . . .
C00U C 0.5466(5) 0.9621(4) 0.7480(3) 0.1067(13) Uani 1 1 d . . . . .
H00U H 0.604129 0.978149 0.794055 0.128 Uiso 1 1 calc R U . . .
C00X C 0.6644(6) 0.6102(5) -0.0862(3) 0.1381(18) Uani 1 1 d . . . . .
H00F H 0.705455 0.699498 -0.096370 0.166 Uiso 1 1 calc R U . . .
H00G H 0.558523 0.623005 -0.076965 0.166 Uiso 1 1 calc R U . . .
C00Y C 1.1485(4) 0.8529(4) 0.3638(3) 0.1340(18) Uani 1 1 d . . . . .
H00H H 1.226838 0.800858 0.332475 0.201 Uiso 1 1 calc R U . . .
H00J H 1.162583 0.849338 0.426340 0.201 Uiso 1 1 calc R U . . .
H00K H 1.148031 0.946473 0.341434 0.201 Uiso 1 1 calc R U . . .
C012 C 0.7045(7) 0.5260(6) -0.1634(3) 0.176(2) Uani 1 1 d . . . . .
H01A H 0.665308 0.569571 -0.215297 0.264 Uiso 1 1 calc R U . . .
H01B H 0.665076 0.437291 -0.152365 0.264 Uiso 1 1 calc R U . . .
H01C H 0.809515 0.516155 -0.173186 0.264 Uiso 1 1 calc R U . . .

loop_
_atom_site_aniso_label
_atom_site_aniso_U_11
_atom_site_aniso_U_22
_atom_site_aniso_U_33
_atom_site_aniso_U_23
_atom_site_aniso_U_13
_atom_site_aniso_U_12
C00K 0.073(2) 0.088(2) 0.060(2) -0.0134(17) -0.0157(17) 0.0070(17)
C00W 0.110(3) 0.197(5) 0.093(3) -0.071(3) 0.030(3) -0.036(3)
C011 0.137(4) 0.213(6) 0.109(4) -0.079(4) 0.021(3) -0.016(4)
C00Z 0.163(5) 0.151(4) 0.111(4) -0.068(3) -0.022(4) 0.020(4)
C010 0.157(5) 0.155(4) 0.154(5) -0.083(4) -0.003(4) -0.036(4)
C00V 0.106(3) 0.119(3) 0.120(4) -0.055(3) 0.003(3) -0.023(2)
O001 0.0645(13) 0.0855(15) 0.0805(16) -0.0235(12) -0.0157(11) -0.0020(11)
O1 0.133(2) 0.1119(19) 0.0630(16) 0.0010(14) -0.0393(15) -0.0033(16)
O002 0.0743(14) 0.0884(16) 0.0819(16) 0.0059(12) -0.0247(12) 0.0041(12)
O003 0.0734(15) 0.0824(16) 0.1104(19) 0.0169(14) -0.0256(13) -0.0073(12)
N004 0.0621(16) 0.0798(17) 0.0709(18) -0.0190(14) -0.0076(13) 0.0004(13)
N006 0.0677(17) 0.0898(19) 0.082(2) -0.0189(16) -0.0129(15) -0.0060(14)
N007 0.134(3) 0.0772(18) 0.0644(19) -0.0106(14) -0.0362(18) 0.0283(17)
C008 0.0626(19) 0.0666(19) 0.063(2) -0.0067(15) -0.0111(16) 0.0047(15)
C009 0.0649(18) 0.076(2) 0.0549(19) -0.0108(16) -0.0081(15) -0.0022(15)
C00A 0.0659(18) 0.0614(18) 0.0598(19) -0.0056(15) -0.0180(15) 0.0032(14)
C00B 0.0629(18) 0.0635(18) 0.062(2) -0.0096(15) -0.0132(15) 0.0012(14)
C00C 0.0686(19) 0.0668(19) 0.0564(19) -0.0071(15) -0.0141(15) 0.0070(15)
C00D 0.079(2) 0.0631(19) 0.058(2) -0.0103(15) -0.0139(16) 0.0106(15)
C00E 0.070(2) 0.071(2) 0.061(2) -0.0089(17) -0.0113(16) 0.0053(17)
C00F 0.073(2) 0.073(2) 0.057(2) -0.0033(16) -0.0182(16) 0.0056(16)
O00G 0.180(3) 0.135(2) 0.104(2) -0.0066(19) -0.057(2) 0.069(2)
C00H 0.075(2) 0.0662(19) 0.059(2) -0.0072(16) -0.0144(16) 0.0098(15)
C00I 0.076(2) 0.0676(19) 0.066(2) -0.0045(16) -0.0161(17) 0.0081(15)
C00J 0.069(2) 0.072(2) 0.074(2) -0.0108(17) -0.0179(17) -0.0032(16)
C00L 0.073(2) 0.068(2) 0.071(2) -0.0090(17) -0.0008(18) 0.0040(16)
N00M 0.156(3) 0.094(2) 0.092(2) -0.0162(19) -0.027(2) 0.046(2)
C00N 0.093(3) 0.097(3) 0.067(3) -0.002(2) -0.026(2) 0.002(2)
C00O 0.101(3) 0.086(2) 0.062(2) -0.0145(18) -0.0181(19) 0.018(2)
C00P 0.085(2) 0.098(3) 0.078(3) -0.026(2) 0.000(2) -0.0016(19)
C00Q 0.085(2) 0.093(3) 0.094(3) -0.008(2) 0.001(2) 0.019(2)
C00R 0.077(2) 0.104(3) 0.093(3) -0.022(2) -0.0204(19) -0.0180(19)
C00S 0.097(3) 0.096(3) 0.112(3) -0.001(3) 0.012(3) 0.029(2)
C00T 0.129(4) 0.089(3) 0.101(3) -0.016(2) 0.022(3) 0.011(3)
C00U 0.116(3) 0.116(3) 0.088(3) -0.033(2) 0.007(2) -0.009(3)
C00X 0.184(5) 0.158(4) 0.082(3) 0.022(3) -0.072(3) -0.020(4)
C00Y 0.090(3) 0.115(3) 0.204(5) 0.044(3) -0.055(3) -0.036(2)
C012 0.252(7) 0.213(6) 0.076(3) 0.001(4) -0.056(4) -0.070(5)

loop_
_atom_type_symbol
_atom_type_description
_atom_type_scat_dispersion_real
_atom_type_scat_dispersion_imag
_atom_type_scat_source
C C 0.0181 0.0091 'International Tables Vol C Tables 4.2.6.8 and 6.1.1.4'
H H 0.0000 0.0000 'International Tables Vol C Tables 4.2.6.8 and 6.1.1.4'
N N 0.0311 0.0180 'International Tables Vol C Tables 4.2.6.8 and 6.1.1.4'
O O 0.0492 0.0322 'International Tables Vol C Tables 4.2.6.8 and 6.1.1.4'

loop_
_geom_angle_atom_site_label_1
_geom_angle_atom_site_label_2
_geom_angle_atom_site_label_3
_geom_angle
_geom_angle_site_symmetry_1
_geom_angle_site_symmetry_3
_geom_angle_publ_flag
C00W C00K C00V 120.0 . . ?
C00W C00K C009 121.1(2) . . ?
C00V C00K C009 118.9(2) . . ?
C011 C00W C00K 120.0 . . ?
C011 C00W H00W 120.0 . . ?
C00K C00W H00W 120.0 . . ?
C00W C011 C00Z 120.0 . . ?
C00W C011 H011 120.0 . . ?
C00Z C011 H011 120.0 . . ?
C011 C00Z C010 120.0 . . ?
C011 C00Z H00Z 120.0 . . ?
C010 C00Z H00Z 120.0 . . ?
C00V C010 C00Z 120.0 . . ?
C00V C010 H010 120.0 . . ?
C00Z C010 H010 120.0 . . ?
C010 C00V C00K 120.0 . . ?
C010 C00V H00V 120.0 . . ?
C00K C00V H00V 120.0 . . ?
C00N O1 C00X 118.2(3) . . ?
C00E O003 C00Y 116.1(3) . . ?
C008 N004 N006 112.2(2) . . ?
C008 N004 C00L 128.9(3) . . ?
N006 N004 C00L 118.9(2) . . ?
C00J N006 N004 108.6(2) . . ?
C00H N007 H00A 120.0 . . ?
C00H N007 H00B 120.0 . . ?
H00A N007 H00B 120.0 . . ?
O001 C008 N004 126.7(3) . . ?
O001 C008 C00B 129.1(3) . . ?
N004 C008 C00B 104.2(3) . . ?
C00D C009 C00F 118.0(3) . . ?
C00D C009 C00K 116.2(3) . . ?
C00F C009 C00K 125.7(3) . . ?
C00B C00A C00C 125.6(3) . . ?
C00B C00A C00E 119.8(3) . . ?
C00C C00A C00E 114.6(2) . . ?
C00A C00B C00J 131.8(3) . . ?
C00A C00B C008 123.4(3) . . ?
C00J C00B C008 104.8(2) . . ?
C00I C00C C00H 118.7(3) . . ?
C00I C00C C00A 119.9(3) . . ?
C00H C00C C00A 121.4(3) . . ?
C009 C00D C00H 123.7(3) . . ?
C009 C00D C00O 120.5(3) . . ?
C00H C00D C00O 115.8(3) . . ?
O002 C00E O003 125.1(3) . . ?
O002 C00E C00A 125.2(3) . . ?
O003 C00E C00A 109.6(3) . . ?
C00I C00F C009 118.2(3) . . ?
C00I C00F C00N 115.8(3) . . ?
C009 C00F C00N 126.0(3) . . ?
N007 C00H C00D 121.3(3) . . ?
N007 C00H C00C 121.5(3) . . ?
C00D C00H C00C 117.2(3) . . ?
C00C C00I C00F 124.2(3) . . ?
C00C C00I H00I 117.9 . . ?
C00F C00I H00I 117.9 . . ?
N006 C00J C00B 110.3(3) . . ?
N006 C00J C00R 120.4(3) . . ?
C00B C00J C00R 129.3(3) . . ?
C00P C00L C00Q 120.4(3) . . ?
C00P C00L N004 120.1(3) . . ?
C00Q C00L N004 119.5(3) . . ?
O00G C00N O1 122.6(4) . . ?
O00G C00N C00F 123.0(4) . . ?
O1 C00N C00F 114.4(3) . . ?
N00M C00O C00D 172.8(4) . . ?
C00L C00P C00U 119.9(4) . . ?
C00L C00P H00P 120.1 . . ?
C00U C00P H00P 120.1 . . ?
C00L C00Q C00S 119.0(4) . . ?
C00L C00Q H00Q 120.5 . . ?
C00S C00Q H00Q 120.5 . . ?
C00J C00R H00C 109.5 . . ?
C00J C00R H00D 109.5 . . ?
H00C C00R H00D 109.5 . . ?
C00J C00R H00E 109.5 . . ?
H00C C00R H00E 109.5 . . ?
H00D C00R H00E 109.5 . . ?
C00T C00S C00Q 120.4(4) . . ?
C00T C00S H00S 119.8 . . ?
C00Q C00S H00S 119.8 . . ?
C00S C00T C00U 120.3(4) . . ?
C00S C00T H00T 119.9 . . ?
C00U C00T H00T 119.9 . . ?
C00T C00U C00P 120.0(4) . . ?
C00T C00U H00U 120.0 . . ?
C00P C00U H00U 120.0 . . ?
O1 C00X C012 108.5(4) . . ?
O1 C00X H00F 110.0 . . ?
C012 C00X H00F 110.0 . . ?
O1 C00X H00G 110.0 . . ?
C012 C00X H00G 110.0 . . ?
H00F C00X H00G 108.4 . . ?
O003 C00Y H00H 109.5 . . ?
O003 C00Y H00J 109.5 . . ?
H00H C00Y H00J 109.5 . . ?
O003 C00Y H00K 109.5 . . ?
H00H C00Y H00K 109.5 . . ?
H00J C00Y H00K 109.5 . . ?
C00X C012 H01A 109.5 . . ?
C00X C012 H01B 109.5 . . ?
H01A C012 H01B 109.5 . . ?
C00X C012 H01C 109.5 . . ?
H01A C012 H01C 109.5 . . ?
H01B C012 H01C 109.5 . . ?

loop_
_geom_bond_atom_site_label_1
_geom_bond_atom_site_label_2
_geom_bond_distance
_geom_bond_site_symmetry_2
_geom_bond_publ_flag
C00K C00W 1.3900 . ?
C00K C00V 1.3900 . ?
C00K C009 1.485(3) . ?
C00W C011 1.3900 . ?
C00W H00W 0.9300 . ?
C011 C00Z 1.3900 . ?
C011 H011 0.9300 . ?
C00Z C010 1.3900 . ?
C00Z H00Z 0.9300 . ?
C010 C00V 1.3900 . ?
C010 H010 0.9300 . ?
C00V H00V 0.9300 . ?
O001 C008 1.223(3) . ?
O1 C00N 1.314(4) . ?
O1 C00X 1.448(4) . ?
O002 C00E 1.200(3) . ?
O003 C00E 1.322(4) . ?
O003 C00Y 1.471(4) . ?
N004 C008 1.372(3) . ?
N004 N006 1.410(3) . ?
N004 C00L 1.419(4) . ?
N006 C00J 1.295(4) . ?
N007 C00H 1.342(4) . ?
N007 H00A 0.8600 . ?
N007 H00B 0.8600 . ?
C008 C00B 1.483(4) . ?
C009 C00D 1.398(4) . ?
C009 C00F 1.403(4) . ?
C00A C00B 1.342(4) . ?
C00A C00C 1.482(4) . ?
C00A C00E 1.509(4) . ?
C00B C00J 1.472(4) . ?
C00C C00I 1.373(4) . ?
C00C C00H 1.415(4) . ?
C00D C00H 1.407(4) . ?
C00D C00O 1.435(4) . ?
C00F C00I 1.394(4) . ?
C00F C00N 1.475(4) . ?
O00G C00N 1.201(4) . ?
C00I H00I 0.9300 . ?
C00J C00R 1.486(4) . ?
C00L C00P 1.369(4) . ?
C00L C00Q 1.385(4) . ?
N00M C00O 1.140(4) . ?
C00P C00U 1.389(4) . ?
C00P H00P 0.9300 . ?
C00Q C00S 1.397(5) . ?
C00Q H00Q 0.9300 . ?
C00R H00C 0.9600 . ?
C00R H00D 0.9600 . ?
C00R H00E 0.9600 . ?
C00S C00T 1.363(5) . ?
C00S H00S 0.9300 . ?
C00T C00U 1.372(5) . ?
C00T H00T 0.9300 . ?
C00U H00U 0.9300 . ?
C00X C012 1.465(6) . ?
C00X H00F 0.9700 . ?
C00X H00G 0.9700 . ?
C00Y H00H 0.9600 . ?
C00Y H00J 0.9600 . ?
C00Y H00K 0.9600 . ?
C012 H01A 0.9600 . ?
C012 H01B 0.9600 . ?
C012 H01C 0.9600 . ?
